data_4337910
loop_
_publ_author_name
'Phanopoulos, Andreas'
'Brown, Neil J.'
'White, Andrew J. P.'
'Long, Nicholas J.'
'Miller, Philip W.'

_publ_section_title
;
 Synthesis, Characterization, and Reactivity of Ruthenium Hydride
 Complexes of N-Centered Triphosphine Ligands.
;
_journal_issue 7
_journal_name_full 'Inorganic chemistry'
_journal_page_first 3742
_journal_paper_doi 10.1021/ic500030k
_journal_volume 53
_journal_year 2014
_chemical_formula_moiety 'C43 H42 N P3 Ru'
_chemical_formula_sum 'C43 H42 N P3 Ru'
_chemical_formula_weight 766.76
_chemical_name_systematic
; 
 ? 
;
_space_group_IT_number 148
_symmetry_cell_setting rhombohedral
_symmetry_space_group_name_Hall '-R 3'
_symmetry_space_group_name_H-M 'R -3 :H'
_atom_sites_solution_hydrogens geom
_atom_sites_solution_primary direct
_atom_sites_solution_secondary difmap
_audit_creation_method SHELXL-97
_cell_angle_alpha 90.00
_cell_angle_beta 90.00
_cell_angle_gamma 120.00
_cell_formula_units_Z 6
_cell_length_a 13.5997(2)
_cell_length_b 13.5997(2)
_cell_length_c 32.6601(7)
_cell_measurement_reflns_used 12374
_cell_measurement_temperature 173
_cell_measurement_theta_max 32.6480
_cell_measurement_theta_min 3.0296
_cell_volume 5231.27(16)
_computing_cell_refinement 'CrysAlis RED, Oxford Diffraction Ltd'
_computing_data_collection 'CrysAlis CCD, Oxford Diffraction Ltd'
_computing_data_reduction 'CrysAlis RED, Oxford Diffraction Ltd'
_computing_molecular_graphics 'Bruker SHELXTL'
_computing_publication_material 'Bruker SHELXTL'
_computing_structure_refinement 'SHELXL-97 (Sheldrick, 1997)'
_computing_structure_solution 'SHELXS-97 (Sheldrick, 1990)'
_diffrn_ambient_temperature 173
_diffrn_detector_area_resol_mean 15.9825
_diffrn_measured_fraction_theta_full 0.987
_diffrn_measured_fraction_theta_max 0.930
_diffrn_measurement_device_type 'OD Xcalibur 3'
_diffrn_measurement_method 'omega scans'
_diffrn_radiation_monochromator graphite
_diffrn_radiation_source 'Enhance (Mo) X-ray Source'
_diffrn_radiation_type MoK\a
_diffrn_radiation_wavelength 0.71073
_diffrn_reflns_av_R_equivalents 0.0219
_diffrn_reflns_av_sigmaI/netI 0.0186
_diffrn_reflns_limit_h_max 20
_diffrn_reflns_limit_h_min -20
_diffrn_reflns_limit_k_max 20
_diffrn_reflns_limit_k_min -19
_diffrn_reflns_limit_l_max 48
_diffrn_reflns_limit_l_min -46
_diffrn_reflns_number 18792
_diffrn_reflns_theta_full 31.50
_diffrn_reflns_theta_max 32.72
_diffrn_reflns_theta_min 3.04
_exptl_absorpt_coefficient_mu 0.621
_exptl_absorpt_correction_T_max 0.953
_exptl_absorpt_correction_T_min 0.931
_exptl_absorpt_correction_type analytical
_exptl_absorpt_process_details
; 
CrysAlisPro, Agilent Technologies, 
Version 1.171.35.21 (release 20-01-2012 CrysAlis171 .NET) 
(compiled Jan 23 2012,18:06:46) 
Analytical numeric absorption correction using a multifaceted crystal 
model based on expressions derived by R.C. Clark & J.S. Reid. 
(Clark, R. C. & Reid, J. S. (1995). Acta Cryst. A51, 887-897) 
;
_exptl_crystal_colour Colourless
_exptl_crystal_density_diffrn 1.460
_exptl_crystal_density_method 'not measured'
_exptl_crystal_description blocks
_exptl_crystal_F_000 2376
_exptl_crystal_size_max 0.15
_exptl_crystal_size_mid 0.12
_exptl_crystal_size_min 0.09
_refine_diff_density_max 0.479
_refine_diff_density_min -0.385
_refine_diff_density_rms 0.066
_refine_ls_extinction_method none
_refine_ls_goodness_of_fit_ref 1.065
_refine_ls_hydrogen_treatment constr
_refine_ls_matrix_type full
_refine_ls_number_parameters 145
_refine_ls_number_reflns 4008
_refine_ls_number_restraints 0
_refine_ls_restrained_S_all 1.065
_refine_ls_R_factor_all 0.0285
_refine_ls_R_factor_gt 0.0234
_refine_ls_shift/su_max 0.000
_refine_ls_shift/su_mean 0.000
_refine_ls_structure_factor_coef Fsqd
_refine_ls_weighting_details 'calc w=1/[\s^2^(Fo^2^)+(0.0252P)^2^+8.7373P] where P=(Fo^2^+2Fc^2^)/3'
_refine_ls_weighting_scheme calc
_refine_ls_wR_factor_gt 0.0574
_refine_ls_wR_factor_ref 0.0606
_reflns_number_gt 3624
_reflns_number_total 4008
_reflns_threshold_expression >2sigma(I)
_cod_data_source_file ic500030k_si_002.cif
_cod_data_source_block 3
_cod_depositor_comments
;
The following automatic conversions were performed:

'_symmetry_cell_setting' value 'Rhombohedral' changed to
'rhombohedral' according to
/usr/data/users/saulius/automatic-downloads/rss-feeds/ACS/lib/dictionaries/cif_core.dic
dictionary named 'cif_core.dic' version 2.4.2 from 2011-04-26.

Automatic conversion script
Id: cif_fix_values 2281 2013-09-26 08:29:07Z andrius 

 Adding full bibliography for 4337910--4337915.cif.
;
_cod_original_cell_volume 5231.3(2)
_cod_original_sg_symbol_H-M R-3
_cod_database_code 4337910

loop_
_symmetry_equiv_pos_as_xyz
'x, y, z'
'-y, x-y, z'
'-x+y, -x, z'
'x+2/3, y+1/3, z+1/3'
'-y+2/3, x-y+1/3, z+1/3'
'-x+y+2/3, -x+1/3, z+1/3'
'x+1/3, y+2/3, z+2/3'
'-y+1/3, x-y+2/3, z+2/3'
'-x+y+1/3, -x+2/3, z+2/3'
'-x, -y, -z'
'y, -x+y, -z'
'x-y, x, -z'
'-x+2/3, -y+1/3, -z+1/3'
'y+2/3, -x+y+1/3, -z+1/3'
'x-y+2/3, x+1/3, -z+1/3'
'-x+1/3, -y+2/3, -z+2/3'
'y+1/3, -x+y+2/3, -z+2/3'
'x-y+1/3, x+2/3, -z+2/3'

loop_
_atom_site_label
_atom_site_type_symbol
_atom_site_fract_x
_atom_site_fract_y
_atom_site_fract_z
_atom_site_U_iso_or_equiv
_atom_site_adp_type
_atom_site_occupancy
_atom_site_symmetry_multiplicity
_atom_site_calc_flag
_atom_site_refinement_flags
Ru1 Ru 0.6667 0.3333 0.044919(5) 0.01318(5) Uani 1 3 d S
N1 N 0.6667 0.3333 0.15071(5) 0.0177(3) Uani 1 3 d S
C2 C 0.55351(10) 0.31444(11) 0.14019(4) 0.0191(2) Uani 1 1 d .
H2A H 0.5349 0.3603 0.1588 0.023 Uiso 1 1 calc R
H2B H 0.4969 0.2335 0.1449 0.023 Uiso 1 1 calc R
P3 P 0.54079(3) 0.35189(3) 0.085826(9) 0.01455(6) Uani 1 1 d .
C4 C 0.55208(10) 0.49211(10) 0.09269(4) 0.0180(2) Uani 1 1 d .
C5 C 0.62700(11) 0.58459(11) 0.06912(4) 0.0205(2) Uani 1 1 d .
H5A H 0.6743 0.5762 0.0497 0.025 Uiso 1 1 calc R
C6 C 0.63349(13) 0.68988(12) 0.07371(5) 0.0273(3) Uani 1 1 d .
H6A H 0.6860 0.7527 0.0577 0.033 Uiso 1 1 calc R
C7 C 0.56403(15) 0.70307(13) 0.10132(5) 0.0330(3) Uani 1 1 d .
H7A H 0.5683 0.7746 0.1043 0.040 Uiso 1 1 calc R
C8 C 0.48805(16) 0.61112(14) 0.12463(6) 0.0386(4) Uani 1 1 d .
H8A H 0.4396 0.6196 0.1435 0.046 Uiso 1 1 calc R
C9 C 0.48216(14) 0.50676(13) 0.12066(5) 0.0306(3) Uani 1 1 d .
H9A H 0.4303 0.4446 0.1370 0.037 Uiso 1 1 calc R
C10 C 0.38662(10) 0.27379(10) 0.07592(4) 0.0166(2) Uani 1 1 d .
C11 C 0.30319(11) 0.19602(12) 0.10224(4) 0.0242(3) Uani 1 1 d .
H11A H 0.3246 0.1783 0.1277 0.029 Uiso 1 1 calc R
C12 C 0.18847(12) 0.14385(13) 0.09165(5) 0.0277(3) Uani 1 1 d .
H12A H 0.1325 0.0911 0.1099 0.033 Uiso 1 1 calc R
C13 C 0.15614(11) 0.16868(12) 0.05474(4) 0.0236(2) Uani 1 1 d .
H13A H 0.0781 0.1328 0.0475 0.028 Uiso 1 1 calc R
C14 C 0.23797(11) 0.24622(12) 0.02820(4) 0.0235(2) Uani 1 1 d .
H14A H 0.2159 0.2638 0.0029 0.028 Uiso 1 1 calc R
C15 C 0.35225(11) 0.29812(11) 0.03874(4) 0.0217(2) Uani 1 1 d .
H15A H 0.4078 0.3509 0.0204 0.026 Uiso 1 1 calc R
C21 C 0.6667 0.3333 -0.01891(6) 0.0219(4) Uani 1 3 d S
C22 C 0.56123(12) 0.23276(12) -0.00903(4) 0.0235(2) Uani 1 1 d .
H22A H 0.5559 0.1586 -0.0145 0.028 Uiso 1 1 calc R
H22B H 0.4903 0.2342 -0.0145 0.028 Uiso 1 1 calc R

loop_
_atom_site_aniso_label
_atom_site_aniso_U_11
_atom_site_aniso_U_22
_atom_site_aniso_U_33
_atom_site_aniso_U_23
_atom_site_aniso_U_13
_atom_site_aniso_U_12
Ru1 0.01358(5) 0.01358(5) 0.01239(7) 0.000 0.000 0.00679(3)
N1 0.0190(5) 0.0190(5) 0.0150(8) 0.000 0.000 0.0095(2)
C2 0.0185(5) 0.0231(6) 0.0161(5) 0.0027(4) 0.0026(4) 0.0107(5)
P3 0.01450(13) 0.01455(13) 0.01438(13) 0.00156(10) 0.00162(10) 0.00711(11)
C4 0.0187(5) 0.0160(5) 0.0189(5) -0.0009(4) 0.0010(4) 0.0084(4)
C5 0.0213(6) 0.0194(5) 0.0221(6) 0.0027(4) 0.0024(4) 0.0111(5)
C6 0.0322(7) 0.0186(6) 0.0308(7) 0.0042(5) 0.0042(6) 0.0125(5)
C7 0.0443(9) 0.0223(6) 0.0374(8) -0.0025(6) 0.0046(7) 0.0204(6)
C8 0.0471(10) 0.0286(7) 0.0437(9) -0.0028(7) 0.0189(8) 0.0218(7)
C9 0.0352(8) 0.0225(6) 0.0331(7) 0.0014(5) 0.0158(6) 0.0136(6)
C10 0.0150(5) 0.0157(5) 0.0197(5) 0.0001(4) 0.0012(4) 0.0080(4)
C11 0.0192(6) 0.0270(6) 0.0222(6) 0.0064(5) 0.0021(5) 0.0083(5)
C12 0.0179(6) 0.0279(7) 0.0304(7) 0.0070(5) 0.0047(5) 0.0061(5)
C13 0.0161(5) 0.0224(6) 0.0313(7) -0.0013(5) -0.0004(5) 0.0088(5)
C14 0.0209(6) 0.0266(6) 0.0247(6) 0.0015(5) -0.0020(5) 0.0131(5)
C15 0.0183(5) 0.0234(6) 0.0227(6) 0.0050(5) 0.0022(4) 0.0100(5)
C21 0.0267(7) 0.0267(7) 0.0125(9) 0.000 0.000 0.0133(3)
C22 0.0251(6) 0.0242(6) 0.0203(6) -0.0036(5) -0.0064(5) 0.0116(5)

loop_
_atom_type_symbol
_atom_type_description
_atom_type_scat_dispersion_real
_atom_type_scat_dispersion_imag
_atom_type_scat_source
C C 0.0033 0.0016 'International Tables Vol C Tables 4.2.6.8 and 6.1.1.4'
H H 0.0000 0.0000 'International Tables Vol C Tables 4.2.6.8 and 6.1.1.4'
N N 0.0061 0.0033 'International Tables Vol C Tables 4.2.6.8 and 6.1.1.4'
P P 0.1023 0.0942 'International Tables Vol C Tables 4.2.6.8 and 6.1.1.4'
Ru Ru -1.2594 0.8363 'International Tables Vol C Tables 4.2.6.8 and 6.1.1.4'

loop_
_geom_angle_atom_site_label_1
_geom_angle_atom_site_label_2
_geom_angle_atom_site_label_3
_geom_angle
_geom_angle_site_symmetry_1
_geom_angle_site_symmetry_3
C21 Ru1 C22 38.51(4) . 2_655
C21 Ru1 C22 38.51(4) . .
C22 Ru1 C22 65.26(6) 2_655 .
C21 Ru1 C22 38.51(4) . 3_665
C22 Ru1 C22 65.26(6) 2_655 3_665
C22 Ru1 C22 65.26(6) . 3_665
C21 Ru1 P3 125.820(8) . 3_665
C22 Ru1 P3 99.93(4) 2_655 3_665
C22 Ru1 P3 164.01(4) . 3_665
C22 Ru1 P3 103.89(4) 3_665 3_665
C21 Ru1 P3 125.820(8) . 2_655
C22 Ru1 P3 103.89(4) 2_655 2_655
C22 Ru1 P3 99.93(4) . 2_655
C22 Ru1 P3 164.01(4) 3_665 2_655
P3 Ru1 P3 89.211(12) 3_665 2_655
C21 Ru1 P3 125.820(8) . .
C22 Ru1 P3 164.01(4) 2_655 .
C22 Ru1 P3 103.89(4) . .
C22 Ru1 P3 99.93(4) 3_665 .
P3 Ru1 P3 89.211(12) 3_665 .
P3 Ru1 P3 89.211(12) 2_655 .
C2 N1 C2 114.70(6) 2_655 3_665
C2 N1 C2 114.70(6) 2_655 .
C2 N1 C2 114.70(6) 3_665 .
N1 C2 P3 113.83(10) . .
C10 P3 C4 95.71(5) . .
C10 P3 C2 104.00(6) . .
C4 P3 C2 101.16(6) . .
C10 P3 Ru1 122.21(4) . .
C4 P3 Ru1 120.33(4) . .
C2 P3 Ru1 110.32(4) . .
C5 C4 C9 118.32(12) . .
C5 C4 P3 120.77(9) . .
C9 C4 P3 120.86(10) . .
C4 C5 C6 120.66(12) . .
C7 C6 C5 120.40(13) . .
C6 C7 C8 119.45(13) . .
C7 C8 C9 120.50(14) . .
C8 C9 C4 120.66(14) . .
C11 C10 C15 118.23(11) . .
C11 C10 P3 126.03(10) . .
C15 C10 P3 115.73(9) . .
C10 C11 C12 120.75(12) . .
C13 C12 C11 120.20(13) . .
C12 C13 C14 119.88(12) . .
C13 C14 C15 119.91(12) . .
C14 C15 C10 121.02(12) . .
C22 C21 C22 115.12(7) 2_655 .
C22 C21 C22 115.12(7) 2_655 3_665
C22 C21 C22 115.12(7) . 3_665
C22 C21 Ru1 77.03(10) 2_655 .
C22 C21 Ru1 77.03(10) . .
C22 C21 Ru1 77.03(10) 3_665 .
C21 C22 Ru1 64.46(10) . .

loop_
_geom_bond_atom_site_label_1
_geom_bond_atom_site_label_2
_geom_bond_distance
_geom_bond_site_symmetry_2
Ru1 C21 2.085(2) .
Ru1 C22 2.2517(13) 2_655
Ru1 C22 2.2518(13) .
Ru1 C22 2.2517(13) 3_665
Ru1 P3 2.2828(3) 3_665
Ru1 P3 2.2828(3) 2_655
Ru1 P3 2.2828(3) .
N1 C2 1.4685(13) 2_655
N1 C2 1.4685(13) 3_665
N1 C2 1.4685(13) .
C2 P3 1.8788(12) .
P3 C10 1.8444(12) .
P3 C4 1.8486(12) .
C4 C5 1.3897(17) .
C4 C9 1.4027(18) .
C5 C6 1.3979(18) .
C6 C7 1.381(2) .
C7 C8 1.385(2) .
C8 C9 1.387(2) .
C10 C11 1.3946(17) .
C10 C15 1.3990(17) .
C11 C12 1.3965(19) .
C12 C13 1.382(2) .
C13 C14 1.3886(19) .
C14 C15 1.3911(18) .
C21 C22 1.4387(15) 2_655
C21 C22 1.4387(15) .
C21 C22 1.4387(15) 3_665
